data_4507863
loop_
_publ_author_name
'Guo, Jin-Shuang'
'Xu, Gang'
'Guo, Guo-Cong'
'Huang, Jin-Shun'

_publ_section_title
;
 A New Strategy of Designing New Crystal Structures Based on Topological
 Structure: Syntheses and Crystal Structures of Five Coordination Polymers
 with (4,4) Topology
;
_journal_issue 6
_journal_name_full 'Crystal Growth &amp; Design'
_journal_page_first 2642
_journal_paper_doi 10.1021/cg400394d
_journal_volume 13
_journal_year 2013
_chemical_formula_moiety 'C27 H24 Co N4 O5'
_chemical_formula_sum 'C27 H24 Co N4 O5'
_chemical_formula_weight 543.43
_chemical_melting_point ?
_space_group_IT_number 2
_symmetry_cell_setting triclinic
_symmetry_space_group_name_Hall '-P 1'
_symmetry_space_group_name_H-M 'P -1'
_atom_sites_solution_hydrogens geom
_atom_sites_solution_primary direct
_atom_sites_solution_secondary difmap
_audit_creation_method SHELXL-97
_cell_angle_alpha 67.066(8)
_cell_angle_beta 83.639(12)
_cell_angle_gamma 73.758(10)
_cell_formula_units_Z 2
_cell_length_a 10.63410(10)
_cell_length_b 10.76710(10)
_cell_length_c 12.37710(10)
_cell_measurement_temperature 293(2)
_cell_volume 1253.05(10)
_computing_cell_refinement 'CrystalClear (Rigaku Corp.,2002)'
_computing_data_collection 'CrystalClear (Rigaku Corp.,2002)'
_computing_data_reduction 'CrystalClear (Rigaku Corp.,2002)'
_computing_molecular_graphics 'DIAMOND (Brandenburg, 1999)'
_computing_publication_material 'Siemens SHELXTL^TM^ 5'
_computing_structure_refinement 'SHELXL-97 (Sheldrick, 1997)'
_computing_structure_solution 'SHELXS-97 (Sheldrick, 1990)'
_diffrn_ambient_temperature 293(2)
_diffrn_measured_fraction_theta_full 0.965
_diffrn_measured_fraction_theta_max 0.965
_diffrn_measurement_device_type 'Rigaku SATURN70'
_diffrn_measurement_method CCD_Profile_fitting
_diffrn_radiation_monochromator graphite
_diffrn_radiation_source 'fine-focus sealed tube'
_diffrn_radiation_type MoK\a
_diffrn_radiation_wavelength 0.71073
_diffrn_reflns_av_R_equivalents 0.0300
_diffrn_reflns_av_sigmaI/netI 0.0411
_diffrn_reflns_limit_h_max 12
_diffrn_reflns_limit_h_min -12
_diffrn_reflns_limit_k_max 13
_diffrn_reflns_limit_k_min -13
_diffrn_reflns_limit_l_max 14
_diffrn_reflns_limit_l_min -14
_diffrn_reflns_number 9566
_diffrn_reflns_theta_full 25.50
_diffrn_reflns_theta_max 25.50
_diffrn_reflns_theta_min 3.40
_exptl_absorpt_coefficient_mu 0.730
_exptl_absorpt_correction_T_max 0.8983
_exptl_absorpt_correction_T_min 0.8677
_exptl_absorpt_correction_type multi-scan
_exptl_crystal_colour red
_exptl_crystal_density_diffrn 1.440
_exptl_crystal_density_meas ?
_exptl_crystal_density_method 'not measured'
_exptl_crystal_description block
_exptl_crystal_F_000 562
_exptl_crystal_size_max 0.20
_exptl_crystal_size_mid 0.15
_exptl_crystal_size_min 0.15
_refine_diff_density_max 0.597
_refine_diff_density_min -0.622
_refine_diff_density_rms 0.057
_refine_ls_extinction_method none
_refine_ls_goodness_of_fit_ref 1.055
_refine_ls_hydrogen_treatment mixed
_refine_ls_matrix_type full
_refine_ls_number_parameters 340
_refine_ls_number_reflns 4497
_refine_ls_number_restraints 3
_refine_ls_restrained_S_all 1.055
_refine_ls_R_factor_all 0.0599
_refine_ls_R_factor_gt 0.0471
_refine_ls_shift/su_max 0.001
_refine_ls_shift/su_mean 0.000
_refine_ls_structure_factor_coef Fsqd
_refine_ls_weighting_details 'calc w=1/[\s^2^(Fo^2^)+(0.0598P)^2^+0.6954P] where P=(Fo^2^+2Fc^2^)/3'
_refine_ls_weighting_scheme calc
_refine_ls_wR_factor_gt 0.1116
_refine_ls_wR_factor_ref 0.1196
_reflns_number_gt 3721
_reflns_number_total 4497
_reflns_threshold_expression >2sigma(I)
_cod_data_source_file cg400394d_si_001.cif
_cod_data_source_block 2
_cod_depositor_comments
;
The following automatic conversions were performed:

'_chemical_melting_point' value 'not measured' was changed to '?' -
the value is undefined or not
given.

'_exptl_absorpt_correction_type' value 'Multi-scan' changed
to 'multi-scan' according to
/home/saulius/struct/CIF-dictionaries/cif_core.dic dictionary named
'cif_core.dic' version 2.3.1 from 2005-06-27.

Automatic conversion script
Id: cif_fix_values 1891 2012-01-12 08:04:46Z andrius 

The following automatic conversions were performed:

'_exptl_crystal_density_meas' value 'not measured' was changed to '?'
- the value is perceived as not measured.

Automatic conversion script
Id: cif_fix_values 3008 2015-01-20 13:52:24Z robertas 
;
_cod_original_cell_volume 1253.047(99)
_cod_database_code 4507863

loop_
_symmetry_equiv_pos_as_xyz
'x, y, z'
'-x, -y, -z'

loop_
_atom_site_label
_atom_site_type_symbol
_atom_site_fract_x
_atom_site_fract_y
_atom_site_fract_z
_atom_site_U_iso_or_equiv
_atom_site_adp_type
_atom_site_occupancy
_atom_site_symmetry_multiplicity
_atom_site_calc_flag
_atom_site_refinement_flags
Co1 Co -0.50741(4) 1.10797(4) 1.28291(3) 0.03235(15) Uani 1 1 d .
O1 O -0.6412(2) 1.0080(2) 1.2707(2) 0.0501(6) Uani 1 1 d .
O2 O -0.4861(2) 0.8473(3) 1.3904(2) 0.0565(7) Uani 1 1 d .
O3 O -1.3778(2) 0.1973(2) 1.3132(2) 0.0453(5) Uani 1 1 d .
O4 O -1.2313(2) 0.0200(2) 1.4374(2) 0.0526(6) Uani 1 1 d .
N1 N -0.8657(3) 0.4812(3) 1.3779(3) 0.0510(7) Uani 1 1 d .
N2 N -0.9780(3) 0.5299(3) 1.3377(2) 0.0458(7) Uani 1 1 d .
C1 C -0.5914(3) 0.8830(4) 1.3383(3) 0.0413(8) Uani 1 1 d .
C2 C -0.6645(3) 0.7769(3) 1.3518(2) 0.0346(7) Uani 1 1 d .
C3 C -0.5994(3) 0.6387(3) 1.3755(3) 0.0453(8) Uani 1 1 d .
H3A H -0.5090 0.6096 1.3853 0.054 Uiso 1 1 calc R
C4 C -0.6685(3) 0.5436(4) 1.3848(3) 0.0536(9) Uani 1 1 d .
H4A H -0.6243 0.4505 1.4013 0.064 Uiso 1 1 calc R
C5 C -0.8028(3) 0.5859(3) 1.3696(3) 0.0423(8) Uani 1 1 d .
C6 C -0.8693(3) 0.7232(3) 1.3513(3) 0.0411(7) Uani 1 1 d .
H6A H -0.9602 0.7511 1.3459 0.049 Uiso 1 1 calc R
C7 C -0.8002(3) 0.8185(3) 1.3411(3) 0.0384(7) Uani 1 1 d .
H7A H -0.8446 0.9110 1.3271 0.046 Uiso 1 1 calc R
C8 C -1.2725(3) 0.1444(3) 1.3723(3) 0.0373(7) Uani 1 1 d .
C9 C -1.1913(3) 0.2440(3) 1.3602(2) 0.0347(7) Uani 1 1 d .
C10 C -1.0571(3) 0.1949(3) 1.3829(3) 0.0386(7) Uani 1 1 d .
H10A H -1.0170 0.1002 1.4038 0.046 Uiso 1 1 calc R
C11 C -0.9830(3) 0.2853(3) 1.3747(3) 0.0428(8) Uani 1 1 d .
H11A H -0.8934 0.2516 1.3891 0.051 Uiso 1 1 calc R
C12 C -1.0430(3) 0.4265(3) 1.3449(3) 0.0394(7) Uani 1 1 d .
C13 C -1.1753(3) 0.4759(3) 1.3208(3) 0.0482(8) Uani 1 1 d .
H13A H -1.2153 0.5707 1.2997 0.058 Uiso 1 1 calc R
C14 C -1.2490(3) 0.3853(3) 1.3278(3) 0.0425(8) Uani 1 1 d .
H14A H -1.3380 0.4198 1.3106 0.051 Uiso 1 1 calc R
N3 N -0.6092(2) 1.3019(3) 1.1575(2) 0.0372(6) Uani 1 1 d .
N4 N -1.3715(2) 2.0323(3) 1.1681(2) 0.0383(6) Uani 1 1 d .
C15 C -0.6689(5) 1.5473(4) 1.0768(5) 0.0992(19) Uani 1 1 d .
H15A H -0.6512 1.6284 1.0738 0.119 Uiso 1 1 calc R
C16 C -0.5917(5) 1.4204(4) 1.1457(5) 0.0839(16) Uani 1 1 d .
H16A H -0.5229 1.4199 1.1863 0.101 Uiso 1 1 calc R
C17 C -0.7029(5) 1.3114(4) 1.0937(6) 0.121(3) Uani 1 1 d .
H17A H -0.7179 1.2289 1.0971 0.145 Uiso 1 1 calc R
C18 C -0.7815(6) 1.4353(5) 1.0212(6) 0.120(3) Uani 1 1 d .
H18A H -0.8449 1.4331 0.9764 0.144 Uiso 1 1 calc R
C19 C -0.7695(3) 1.5580(3) 1.0134(3) 0.0423(8) Uani 1 1 d .
C20 C -0.8613(3) 1.6941(3) 0.9427(3) 0.0477(8) Uani 1 1 d .
H20A H -0.9047 1.6813 0.8843 0.057 Uiso 1 1 calc R
H20B H -0.8120 1.7626 0.9021 0.057 Uiso 1 1 calc R
C21 C -0.9637(3) 1.7476(3) 1.0217(3) 0.0451(8) Uani 1 1 d .
H21A H -0.9201 1.7686 1.0748 0.054 Uiso 1 1 calc R
H21B H -1.0055 1.6742 1.0687 0.054 Uiso 1 1 calc R
C22 C -1.0684(3) 1.8772(3) 0.9545(3) 0.0409(7) Uani 1 1 d .
H22A H -1.0267 1.9518 0.9110 0.049 Uiso 1 1 calc R
H22B H -1.1079 1.8576 0.8979 0.049 Uiso 1 1 calc R
C23 C -1.1757(3) 1.9279(3) 1.0298(3) 0.0352(7) Uani 1 1 d .
C24 C -1.1684(3) 1.8755(3) 1.1510(3) 0.0458(8) Uani 1 1 d .
H24A H -1.0973 1.8032 1.1892 0.055 Uiso 1 1 calc R
C25 C -1.2661(3) 1.9299(4) 1.2152(3) 0.0468(8) Uani 1 1 d .
H25A H -1.2578 1.8928 1.2964 0.056 Uiso 1 1 calc R
C26 C -1.3805(3) 2.0798(4) 1.0513(3) 0.0477(8) Uani 1 1 d .
H26A H -1.4543 2.1496 1.0155 0.057 Uiso 1 1 calc R
C27 C -1.2870(3) 2.0315(4) 0.9811(3) 0.0489(8) Uani 1 1 d .
H27A H -1.2988 2.0689 0.9002 0.059 Uiso 1 1 calc R
O1W O -0.6186(2) 1.1471(2) 1.42106(18) 0.0392(5) Uani 1 1 d D
H1WA H -0.575(3) 1.159(3) 1.468(2) 0.047 Uiso 1 1 d D
H1WB H -0.662(3) 1.092(3) 1.466(2) 0.047 Uiso 1 1 d D

loop_
_atom_site_aniso_label
_atom_site_aniso_U_11
_atom_site_aniso_U_22
_atom_site_aniso_U_33
_atom_site_aniso_U_23
_atom_site_aniso_U_13
_atom_site_aniso_U_12
Co1 0.0318(2) 0.0297(2) 0.0383(3) -0.01180(17) -0.00064(17) -0.01339(16)
O1 0.0618(15) 0.0425(13) 0.0581(15) -0.0212(12) 0.0073(12) -0.0316(12)
O2 0.0509(15) 0.0888(19) 0.0505(14) -0.0332(14) 0.0010(12) -0.0400(14)
O3 0.0372(13) 0.0512(13) 0.0576(14) -0.0220(11) -0.0031(11) -0.0235(10)
O4 0.0513(14) 0.0422(13) 0.0634(15) -0.0073(12) -0.0028(12) -0.0276(11)
N1 0.0473(18) 0.0455(16) 0.066(2) -0.0165(14) -0.0082(15) -0.0246(13)
N2 0.0473(17) 0.0466(15) 0.0474(16) -0.0097(13) -0.0066(13) -0.0270(13)
C1 0.052(2) 0.053(2) 0.0359(17) -0.0238(16) 0.0081(15) -0.0322(16)
C2 0.0428(17) 0.0396(16) 0.0277(15) -0.0112(13) -0.0017(13) -0.0217(14)
C3 0.0348(17) 0.0469(19) 0.058(2) -0.0184(16) -0.0028(15) -0.0176(14)
C4 0.045(2) 0.0384(18) 0.081(3) -0.0213(18) -0.0074(18) -0.0145(15)
C5 0.0489(19) 0.0394(17) 0.0453(18) -0.0122(15) -0.0040(15) -0.0256(15)
C6 0.0345(17) 0.0501(19) 0.0423(18) -0.0141(15) -0.0059(14) -0.0188(14)
C7 0.0424(18) 0.0352(16) 0.0415(17) -0.0118(14) -0.0062(14) -0.0174(13)
C8 0.0375(17) 0.0464(18) 0.0368(16) -0.0182(15) 0.0065(14) -0.0233(14)
C9 0.0387(17) 0.0399(16) 0.0311(15) -0.0124(13) 0.0016(13) -0.0208(13)
C10 0.0380(17) 0.0356(16) 0.0432(18) -0.0097(14) -0.0052(14) -0.0165(13)
C11 0.0328(17) 0.0492(19) 0.0486(19) -0.0133(16) -0.0050(14) -0.0192(14)
C12 0.0432(18) 0.0415(17) 0.0401(17) -0.0111(14) -0.0030(14) -0.0260(14)
C13 0.046(2) 0.0365(17) 0.065(2) -0.0165(16) -0.0078(17) -0.0156(15)
C14 0.0333(17) 0.0429(17) 0.056(2) -0.0195(16) -0.0049(15) -0.0134(14)
N3 0.0371(14) 0.0348(13) 0.0417(14) -0.0146(11) -0.0040(12) -0.0104(11)
N4 0.0372(14) 0.0355(13) 0.0434(15) -0.0143(12) -0.0002(12) -0.0119(11)
C15 0.096(4) 0.035(2) 0.147(5) 0.003(3) -0.062(4) -0.019(2)
C16 0.081(3) 0.040(2) 0.122(4) -0.006(2) -0.059(3) -0.015(2)
C17 0.107(4) 0.040(2) 0.207(7) -0.013(3) -0.110(5) -0.013(2)
C18 0.109(4) 0.056(3) 0.190(6) -0.024(3) -0.107(5) -0.005(3)
C19 0.0456(19) 0.0418(17) 0.0323(16) -0.0117(14) 0.0025(14) -0.0043(14)
C20 0.051(2) 0.0449(18) 0.0328(17) -0.0079(14) 0.0006(15) -0.0005(15)
C21 0.0457(19) 0.0468(18) 0.0344(17) -0.0116(14) 0.0017(14) -0.0053(15)
C22 0.0429(18) 0.0416(17) 0.0350(16) -0.0118(14) -0.0024(14) -0.0090(14)
C23 0.0352(16) 0.0373(16) 0.0347(16) -0.0124(13) -0.0039(13) -0.0120(13)
C24 0.0412(19) 0.0479(18) 0.0382(18) -0.0109(15) -0.0048(14) -0.0021(15)
C25 0.047(2) 0.054(2) 0.0335(17) -0.0137(15) -0.0001(15) -0.0083(16)
C26 0.0425(19) 0.0458(18) 0.046(2) -0.0139(16) -0.0074(15) 0.0005(15)
C27 0.051(2) 0.053(2) 0.0351(17) -0.0135(15) -0.0075(15) -0.0025(16)
O1W 0.0424(13) 0.0452(12) 0.0384(12) -0.0178(10) 0.0033(10) -0.0221(10)

loop_
_atom_type_symbol
_atom_type_description
_atom_type_scat_dispersion_real
_atom_type_scat_dispersion_imag
_atom_type_scat_source
C C 0.0033 0.0016 'International Tables Vol C Tables 4.2.6.8 and 6.1.1.4'
H H 0.0000 0.0000 'International Tables Vol C Tables 4.2.6.8 and 6.1.1.4'
N N 0.0061 0.0033 'International Tables Vol C Tables 4.2.6.8 and 6.1.1.4'
O O 0.0106 0.0060 'International Tables Vol C Tables 4.2.6.8 and 6.1.1.4'
Co Co 0.3494 0.9721 'International Tables Vol C Tables 4.2.6.8 and 6.1.1.4'

loop_
_geom_angle_atom_site_label_1
_geom_angle_atom_site_label_2
_geom_angle_atom_site_label_3
_geom_angle
_geom_angle_site_symmetry_1
_geom_angle_site_symmetry_3
O3 Co1 O1 174.06(9) 1_665 .
O3 Co1 O1W 87.62(9) 1_665 .
O1 Co1 O1W 87.78(9) . .
O3 Co1 N3 91.48(9) 1_665 .
O1 Co1 N3 92.44(10) . .
O1W Co1 N3 92.31(9) . .
O3 Co1 N4 90.78(9) 1_665 1_645
O1 Co1 N4 93.01(9) . 1_645
O1W Co1 N4 168.62(9) . 1_645
N3 Co1 N4 98.99(10) . 1_645
C1 O1 Co1 101.8(2) . .
C8 O3 Co1 131.3(2) . 1_445
N2 N1 C5 113.3(3) . .
N1 N2 C12 114.2(3) . .
O2 C1 O1 122.5(3) . .
O2 C1 C2 120.4(3) . .
O1 C1 C2 117.0(3) . .
C3 C2 C7 119.5(3) . .
C3 C2 C1 121.2(3) . .
C7 C2 C1 119.4(3) . .
C2 C3 C4 120.1(3) . .
C2 C3 H3A 120.0 . .
C4 C3 H3A 120.0 . .
C3 C4 C5 120.5(3) . .
C3 C4 H4A 119.8 . .
C5 C4 H4A 119.8 . .
C6 C5 C4 119.6(3) . .
C6 C5 N1 123.8(3) . .
C4 C5 N1 116.6(3) . .
C7 C6 C5 119.8(3) . .
C7 C6 H6A 120.1 . .
C5 C6 H6A 120.1 . .
C6 C7 C2 120.4(3) . .
C6 C7 H7A 119.8 . .
C2 C7 H7A 119.8 . .
O4 C8 O3 126.1(3) . .
O4 C8 C9 118.2(3) . .
O3 C8 C9 115.7(3) . .
C14 C9 C10 118.7(3) . .
C14 C9 C8 120.6(3) . .
C10 C9 C8 120.7(3) . .
C11 C10 C9 120.9(3) . .
C11 C10 H10A 119.6 . .
C9 C10 H10A 119.6 . .
C10 C11 C12 119.7(3) . .
C10 C11 H11A 120.2 . .
C12 C11 H11A 120.2 . .
C13 C12 C11 119.7(3) . .
C13 C12 N2 115.3(3) . .
C11 C12 N2 125.0(3) . .
C12 C13 C14 120.4(3) . .
C12 C13 H13A 119.8 . .
C14 C13 H13A 119.8 . .
C9 C14 C13 120.5(3) . .
C9 C14 H14A 119.7 . .
C13 C14 H14A 119.7 . .
C16 N3 C17 114.3(3) . .
C16 N3 Co1 123.3(2) . .
C17 N3 Co1 122.1(2) . .
C25 N4 C26 115.7(3) . .
C25 N4 Co1 118.0(2) . 1_465
C26 N4 Co1 126.2(2) . 1_465
C19 C15 C16 122.1(4) . .
C19 C15 H15A 118.9 . .
C16 C15 H15A 118.9 . .
N3 C16 C15 123.8(4) . .
N3 C16 H16A 118.1 . .
C15 C16 H16A 118.1 . .
N3 C17 C18 124.4(4) . .
N3 C17 H17A 117.8 . .
C18 C17 H17A 117.8 . .
C19 C18 C17 121.9(4) . .
C19 C18 H18A 119.1 . .
C17 C18 H18A 119.1 . .
C18 C19 C15 113.3(3) . .
C18 C19 C20 122.8(3) . .
C15 C19 C20 124.0(3) . .
C19 C20 C21 110.7(3) . .
C19 C20 H20A 109.5 . .
C21 C20 H20A 109.5 . .
C19 C20 H20B 109.5 . .
C21 C20 H20B 109.5 . .
H20A C20 H20B 108.1 . .
C20 C21 C22 113.5(3) . .
C20 C21 H21A 108.9 . .
C22 C21 H21A 108.9 . .
C20 C21 H21B 108.9 . .
C22 C21 H21B 108.9 . .
H21A C21 H21B 107.7 . .
C23 C22 C21 114.7(3) . .
C23 C22 H22A 108.6 . .
C21 C22 H22A 108.6 . .
C23 C22 H22B 108.6 . .
C21 C22 H22B 108.6 . .
H22A C22 H22B 107.6 . .
C27 C23 C24 115.8(3) . .
C27 C23 C22 121.5(3) . .
C24 C23 C22 122.6(3) . .
C25 C24 C23 120.2(3) . .
C25 C24 H24A 119.9 . .
C23 C24 H24A 119.9 . .
N4 C25 C24 123.9(3) . .
N4 C25 H25A 118.0 . .
C24 C25 H25A 118.0 . .
N4 C26 C27 123.8(3) . .
N4 C26 H26A 118.1 . .
C27 C26 H26A 118.1 . .
C26 C27 C23 120.4(3) . .
C26 C27 H27A 119.8 . .
C23 C27 H27A 119.8 . .
Co1 O1W H1WA 114(2) . .
Co1 O1W H1WB 122(2) . .
H1WA O1W H1WB 104(2) . .

loop_
_geom_bond_atom_site_label_1
_geom_bond_atom_site_label_2
_geom_bond_distance
_geom_bond_site_symmetry_2
Co1 O3 2.026(2) 1_665
Co1 O1 2.058(2) .
Co1 O1W 2.082(2) .
Co1 N3 2.127(2) .
Co1 N4 2.135(3) 1_645
O1 C1 1.270(4) .
O2 C1 1.242(4) .
O3 C8 1.270(4) .
O3 Co1 2.026(2) 1_445
O4 C8 1.242(4) .
N1 N2 1.236(4) .
N1 C5 1.429(4) .
N2 C12 1.437(4) .
C1 C2 1.502(4) .
C2 C3 1.381(4) .
C2 C7 1.391(4) .
C3 C4 1.384(4) .
C3 H3A 0.9300 .
C4 C5 1.382(5) .
C4 H4A 0.9300 .
C5 C6 1.389(4) .
C6 C7 1.382(4) .
C6 H6A 0.9300 .
C7 H7A 0.9300 .
C8 C9 1.511(4) .
C9 C14 1.381(4) .
C9 C10 1.395(4) .
C10 C11 1.383(4) .
C10 H10A 0.9300 .
C11 C12 1.389(4) .
C11 H11A 0.9300 .
C12 C13 1.379(4) .
C13 C14 1.386(4) .
C13 H13A 0.9300 .
C14 H14A 0.9300 .
N3 C16 1.291(4) .
N3 C17 1.296(5) .
N4 C25 1.328(4) .
N4 C26 1.337(4) .
N4 Co1 2.135(3) 1_465
C15 C19 1.349(6) .
C15 C16 1.373(6) .
C15 H15A 0.9300 .
C16 H16A 0.9300 .
C17 C18 1.376(6) .
C17 H17A 0.9300 .
C18 C19 1.328(5) .
C18 H18A 0.9300 .
C19 C20 1.502(4) .
C20 C21 1.525(4) .
C20 H20A 0.9700 .
C20 H20B 0.9700 .
C21 C22 1.520(4) .
C21 H21A 0.9700 .
C21 H21B 0.9700 .
C22 C23 1.510(4) .
C22 H22A 0.9700 .
C22 H22B 0.9700 .
C23 C27 1.381(4) .
C23 C24 1.384(4) .
C24 C25 1.376(4) .
C24 H24A 0.9300 .
C25 H25A 0.9300 .
C26 C27 1.373(5) .
C26 H26A 0.9300 .
C27 H27A 0.9300 .
O1W H1WA 0.847(10) .
O1W H1WB 0.845(10) .
